data_4350091
loop_
_publ_author_name
'Novohradsky, Vojtech'
'Vigueras, Gloria'
'Pracharova, Jitka'
'Cutillas, Natalia'
'Janiak, Christoph'
'Kostrhunova, Hana'
'Brabec, Viktor'
'Ruiz, Jose'
'Kasparkova, Jana'

_publ_section_title
;
 Molecular superoxide radical photogeneration in cancer cells by
 dipyridophenazine iridium(iii) complexes
;
_journal_issue 9
_journal_name_full 'Inorganic Chemistry Frontiers'
_journal_page_first 2500
_journal_paper_doi 10.1039/C9QI00811J
_journal_volume 6
_journal_year 2019
_chemical_formula_moiety
;
C54 H36 Ir N8, 0.5(C7.28 H6.56 Cl3.28), F6 P, 2.18(C2 H4 Cl2)
;
_chemical_formula_sum 'C62 H48 Cl6 F6 Ir N8 P'
_chemical_formula_weight 1454.95
_chemical_name_systematic
'(dipyrido[3,2-a:2',3'-c]phenazine-\k^2^N,N')-bis{1-methyl-2-(naphthalen-2-yl)-1H-benzo[d]imidazole-\kN,C)}-iridium(III) hexafluorophosphate 3(1,2-dichloroethane) 0.33hexane solvate'
_space_group_crystal_system triclinic
_space_group_IT_number 2
_space_group_name_Hall '-P 1'
_space_group_name_H-M_alt 'P -1'
_atom_sites_solution_hydrogens geom
_audit_creation_method SHELXL-2014
_audit_update_record
;
2019-07-02 deposited with the CCDC.	2019-07-30 downloaded from the CCDC.
;
_cell_angle_alpha 65.102(3)
_cell_angle_beta 83.431(3)
_cell_angle_gamma 78.541(3)
_cell_formula_units_Z 2
_cell_length_a 14.2342(14)
_cell_length_b 15.3701(15)
_cell_length_c 15.5819(15)
_cell_measurement_reflns_used 9790
_cell_measurement_temperature 100(2)
_cell_measurement_theta_max 29.64
_cell_measurement_theta_min 2.25
_cell_volume 3028.7(5)
_computing_cell_refinement 'Bruker SAINT (Bruker, 1997)'
_computing_data_collection 'Bruker SMART (Bruker, 1997)'
_computing_data_reduction 'Bruker SAINT (Bruker, 1997)'
_computing_molecular_graphics 'DIAMOND (Crystal Impact, 2016)'
_computing_structure_refinement 'SHELXL-2014/7 (Sheldrick, 2008)'
_computing_structure_solution 'SHELXS-97 (Sheldrick, 2008)'
_diffrn_ambient_temperature 100(2)
_diffrn_measured_fraction_theta_full 0.999
_diffrn_measured_fraction_theta_max 0.999
_diffrn_measurement_device_type 'Bruker D8 Quest CCD'
_diffrn_measurement_method '\w and \f scans'
_diffrn_radiation_type MoK\a
_diffrn_radiation_wavelength 0.71073
_diffrn_reflns_av_R_equivalents 0.0324
_diffrn_reflns_av_unetI/netI 0.0089
_diffrn_reflns_Laue_measured_fraction_full 0.999
_diffrn_reflns_Laue_measured_fraction_max 0.999
_diffrn_reflns_limit_h_max 17
_diffrn_reflns_limit_h_min -17
_diffrn_reflns_limit_k_max 18
_diffrn_reflns_limit_k_min -18
_diffrn_reflns_limit_l_max 18
_diffrn_reflns_limit_l_min -18
_diffrn_reflns_number 330048
_diffrn_reflns_point_group_measured_fraction_full 0.999
_diffrn_reflns_point_group_measured_fraction_max 0.999
_diffrn_reflns_theta_full 25.242
_diffrn_reflns_theta_max 25.599
_diffrn_reflns_theta_min 1.899
_diffrn_source 'fine-focus sealed tube'
_exptl_absorpt_coefficient_mu 2.561
_exptl_absorpt_correction_T_max 0.7459
_exptl_absorpt_correction_T_min 0.6104
_exptl_absorpt_correction_type multi-scan
_exptl_absorpt_process_details '(<i>SADABS</i>; Sheldrick, 1996)'
_exptl_crystal_colour orange
_exptl_crystal_density_diffrn 1.595
_exptl_crystal_description block
_exptl_crystal_F_000 1448
_exptl_crystal_recrystallization_method 'Re-crystallisation from solvent: 1,2-dichloroethane, hexane'
_exptl_crystal_size_max 0.290
_exptl_crystal_size_mid 0.200
_exptl_crystal_size_min 0.130
_refine_diff_density_max 3.244
_refine_diff_density_min -1.269
_refine_diff_density_rms 0.150
_refine_ls_extinction_method none
_refine_ls_goodness_of_fit_ref 1.083
_refine_ls_hydrogen_treatment constr
_refine_ls_matrix_type full
_refine_ls_number_parameters 774
_refine_ls_number_reflns 11401
_refine_ls_number_restraints 0
_refine_ls_restrained_S_all 1.083
_refine_ls_R_factor_all 0.0424
_refine_ls_R_factor_gt 0.0412
_refine_ls_shift/su_max 0.001
_refine_ls_shift/su_mean 0.000
_refine_ls_structure_factor_coef Fsqd
_refine_ls_weighting_details 'w=1/[\s^2^(Fo^2^)+(0.0609P)^2^+17.7437P] where P=(Fo^2^+2Fc^2^)/3'
_refine_ls_weighting_scheme calc
_refine_ls_wR_factor_gt 0.1123
_refine_ls_wR_factor_ref 0.1133
_reflns_Friedel_coverage 0.000
_reflns_number_gt 11041
_reflns_number_total 11401
_reflns_threshold_expression 'I > 2\s(I)'
_cod_data_source_file c9qi00811j2.cif
_cod_data_source_block P8_0m
_cod_database_code 4350091
_shelx_space_group_comment
;
The symmetry employed for this shelxl refinement is uniquely defined
by the following loop, which should always be used as a source of
symmetry information in preference to the above space-group names.
They are only intended as comments.
;
_shelx_estimated_absorpt_t_min 0.524
_shelx_estimated_absorpt_t_max 0.732
_shelxl_version_number 2014-3

loop_
_space_group_symop_operation_xyz
'x, y, z'
'-x, -y, -z'

loop_
_atom_site_label
_atom_site_type_symbol
_atom_site_fract_x
_atom_site_fract_y
_atom_site_fract_z
_atom_site_U_iso_or_equiv
_atom_site_adp_type
_atom_site_occupancy
_atom_site_site_symmetry_order
_atom_site_calc_flag
_atom_site_refinement_flags_posn
_atom_site_refinement_flags_adp
_atom_site_refinement_flags_occupancy
_atom_site_disorder_assembly
_atom_site_disorder_group
Ir Ir 0.25212(2) 0.40859(2) 0.69142(2) 0.01586(7) Uani 1 1 d . . . . .
N1 N 0.3212(3) 0.5294(3) 0.6625(3) 0.0196(8) Uani 1 1 d . . . . .
N2 N 0.4467(3) 0.6939(3) 0.8150(3) 0.0256(9) Uani 1 1 d . . . . .
N3 N 0.3831(3) 0.5605(3) 0.9921(3) 0.0261(9) Uani 1 1 d . . . . .
N4 N 0.2756(3) 0.3943(3) 0.8297(3) 0.0193(8) Uani 1 1 d . . . . .
N5 N 0.1255(3) 0.5029(3) 0.6717(3) 0.0178(8) Uani 1 1 d . . . . .
N6 N 0.0133(3) 0.6122(3) 0.5768(3) 0.0202(8) Uani 1 1 d . . . . .
N7 N 0.3729(3) 0.3079(3) 0.7016(3) 0.0170(8) Uani 1 1 d . . . . .
N8 N 0.4427(3) 0.1548(3) 0.7369(3) 0.0248(9) Uani 1 1 d . . . . .
C1 C 0.3456(4) 0.5936(4) 0.5782(3) 0.0243(10) Uani 1 1 d . . . . .
H1 H 0.3313 0.5871 0.5233 0.029 Uiso 1 1 calc R U . . .
C2 C 0.3913(4) 0.6702(4) 0.5670(4) 0.0290(11) Uani 1 1 d . . . . .
H2 H 0.4083 0.7144 0.5055 0.035 Uiso 1 1 calc R U . . .
C3 C 0.4115(4) 0.6813(4) 0.6457(4) 0.0265(11) Uani 1 1 d . . . . .
H3 H 0.4418 0.7335 0.6394 0.032 Uiso 1 1 calc R U . . .
C4 C 0.3865(3) 0.6140(3) 0.7354(3) 0.0213(9) Uani 1 1 d . . . . .
C5 C 0.4039(3) 0.6216(4) 0.8225(4) 0.0219(10) Uani 1 1 d . . . . .
C6 C 0.4568(4) 0.7025(4) 0.8961(4) 0.0271(11) Uani 1 1 d . . . . .
C7 C 0.5001(4) 0.7797(4) 0.8920(4) 0.0345(12) Uani 1 1 d . . . . .
H7 H 0.5236 0.8233 0.8332 0.041 Uiso 1 1 calc R U . . .
C8 C 0.5077(5) 0.7907(5) 0.9732(5) 0.0398(14) Uani 1 1 d . . . . .
H8 H 0.5363 0.8428 0.9703 0.048 Uiso 1 1 calc R U . . .
C9 C 0.4741(5) 0.7265(5) 1.0608(4) 0.0381(13) Uani 1 1 d . . . . .
H9 H 0.4795 0.7364 1.1161 0.046 Uiso 1 1 calc R U . . .
C10 C 0.4336(4) 0.6497(4) 1.0679(4) 0.0333(12) Uani 1 1 d . . . . .
H10 H 0.4122 0.6061 1.1279 0.040 Uiso 1 1 calc R U . . .
C11 C 0.4240(4) 0.6359(4) 0.9852(4) 0.0266(11) Uani 1 1 d . . . . .
C12 C 0.3727(3) 0.5537(4) 0.9118(3) 0.0218(10) Uani 1 1 d . . . . .
C13 C 0.3286(3) 0.4737(3) 0.9163(3) 0.0211(9) Uani 1 1 d . . . . .
C14 C 0.2999(4) 0.4018(4) 1.0010(3) 0.0262(11) Uani 1 1 d . . . . .
H14 H 0.3061 0.4046 1.0599 0.031 Uiso 1 1 calc R U . . .
C15 C 0.2626(4) 0.3270(4) 0.9982(4) 0.0288(11) Uani 1 1 d . . . . .
H15 H 0.2443 0.2769 1.0553 0.035 Uiso 1 1 calc R U . . .
C16 C 0.2516(4) 0.3250(4) 0.9116(3) 0.0235(10) Uani 1 1 d . . . . .
H16 H 0.2263 0.2726 0.9107 0.028 Uiso 1 1 calc R U . . .
C17 C 0.3415(3) 0.5393(3) 0.7410(3) 0.0184(9) Uani 1 1 d . . . . .
C18 C 0.3147(3) 0.4672(3) 0.8317(3) 0.0182(9) Uani 1 1 d . . . . .
C19 C 0.0615(3) 0.5420(3) 0.7256(3) 0.0206(9) Uani 1 1 d . . . . .
C20 C 0.0579(4) 0.5219(4) 0.8219(4) 0.0287(11) Uani 1 1 d . . . . .
H20 H 0.1047 0.4744 0.8633 0.034 Uiso 1 1 calc R U . . .
C21 C -0.0169(4) 0.5743(4) 0.8541(4) 0.0327(12) Uani 1 1 d . . . . .
H21 H -0.0217 0.5622 0.9193 0.039 Uiso 1 1 calc R U . . .
C22 C -0.0857(4) 0.6447(4) 0.7933(4) 0.0331(12) Uani 1 1 d . . . . .
H22 H -0.1355 0.6797 0.8182 0.040 Uiso 1 1 calc R U . . .
C23 C -0.0832(4) 0.6648(4) 0.6984(4) 0.0280(11) Uani 1 1 d . . . . .
H23 H -0.1299 0.7125 0.6571 0.034 Uiso 1 1 calc R U . . .
C24 C -0.0085(3) 0.6115(3) 0.6661(3) 0.0212(10) Uani 1 1 d . . . . .
C25 C 0.0944(3) 0.5461(3) 0.5835(3) 0.0184(9) Uani 1 1 d . . . . .
C26 C 0.1495(3) 0.5143(3) 0.5137(3) 0.0182(9) Uani 1 1 d . . . . .
C27 C 0.2305(3) 0.4405(3) 0.5545(3) 0.0184(9) Uani 1 1 d . . . . .
C28 C 0.2865(3) 0.4026(3) 0.4965(3) 0.0203(9) Uani 1 1 d . . . . .
H28 H 0.3397 0.3528 0.5222 0.024 Uiso 1 1 calc R U . . .
C29 C 0.2676(3) 0.4353(4) 0.3994(3) 0.0219(10) Uani 1 1 d . . . . .
C30 C 0.3282(4) 0.3980(4) 0.3391(4) 0.0279(11) Uani 1 1 d . . . . .
H30 H 0.3806 0.3470 0.3648 0.033 Uiso 1 1 calc R U . . .
C31 C 0.3117(4) 0.4350(4) 0.2447(4) 0.0316(12) Uani 1 1 d . . . . .
H31 H 0.3532 0.4098 0.2052 0.038 Uiso 1 1 calc R U . . .
C32 C 0.2338(4) 0.5101(4) 0.2049(4) 0.0299(11) Uani 1 1 d . . . . .
H32 H 0.2239 0.5361 0.1388 0.036 Uiso 1 1 calc R U . . .
C33 C 0.1723(4) 0.5455(4) 0.2616(4) 0.0258(10) Uani 1 1 d . . . . .
H33 H 0.1186 0.5943 0.2349 0.031 Uiso 1 1 calc R U . . .
C34 C 0.1882(3) 0.5097(4) 0.3597(3) 0.0209(9) Uani 1 1 d . . . . .
C35 C 0.1287(3) 0.5483(3) 0.4195(3) 0.0198(9) Uani 1 1 d . . . . .
H35 H 0.0746 0.5973 0.3947 0.024 Uiso 1 1 calc R U . . .
C36 C -0.0412(4) 0.6756(4) 0.4927(4) 0.0287(11) Uani 1 1 d . . . . .
H36A H 0.0000 0.7178 0.4452 0.043 Uiso 1 1 calc R U . . .
H36B H -0.0962 0.7157 0.5097 0.043 Uiso 1 1 calc R U . . .
H36C H -0.0641 0.6359 0.4666 0.043 Uiso 1 1 calc R U . . .
C37 C 0.4708(3) 0.3058(4) 0.6964(3) 0.0216(10) Uani 1 1 d . . . . .
C38 C 0.5258(4) 0.3780(4) 0.6758(4) 0.0260(10) Uani 1 1 d . . . . .
H38 H 0.4965 0.4435 0.6615 0.031 Uiso 1 1 calc R U . . .
C39 C 0.6244(4) 0.3514(4) 0.6768(4) 0.0327(12) Uani 1 1 d . . . . .
H39 H 0.6634 0.3995 0.6632 0.039 Uiso 1 1 calc R U . . .
C40 C 0.6681(4) 0.2550(5) 0.6975(5) 0.0388(14) Uani 1 1 d . . . . .
H40 H 0.7361 0.2393 0.6967 0.047 Uiso 1 1 calc R U . . .
C41 C 0.6148(4) 0.1824(4) 0.7189(4) 0.0358(13) Uani 1 1 d . . . . .
H41 H 0.6444 0.1170 0.7335 0.043 Uiso 1 1 calc R U . . .
C42 C 0.5153(4) 0.2096(4) 0.7183(4) 0.0253(10) Uani 1 1 d . . . . .
C43 C 0.3584(3) 0.2170(3) 0.7246(3) 0.0204(9) Uani 1 1 d . . . . .
C44 C 0.2596(3) 0.2022(3) 0.7324(3) 0.0202(9) Uani 1 1 d . . . . .
C45 C 0.1926(3) 0.2889(3) 0.7258(3) 0.0183(9) Uani 1 1 d . . . . .
C46 C 0.0973(4) 0.2805(3) 0.7380(3) 0.0216(10) Uani 1 1 d . . . . .
H46 H 0.0517 0.3342 0.7392 0.026 Uiso 1 1 calc R U . . .
C47 C 0.0637(4) 0.1952(4) 0.7489(3) 0.0238(10) Uani 1 1 d . . . . .
C48 C -0.0349(4) 0.1892(4) 0.7561(4) 0.0310(12) Uani 1 1 d . . . . .
H48 H -0.0812 0.2414 0.7600 0.037 Uiso 1 1 calc R U . . .
C49 C -0.0645(4) 0.1091(4) 0.7577(5) 0.0388(14) Uani 1 1 d . . . . .
H49 H -0.1311 0.1068 0.7612 0.047 Uiso 1 1 calc R U . . .
C50 C 0.0028(5) 0.0300(5) 0.7543(5) 0.0442(15) Uani 1 1 d . . . . .
H50 H -0.0187 -0.0252 0.7555 0.053 Uiso 1 1 calc R U . . .
C51 C 0.0985(4) 0.0322(4) 0.7494(5) 0.0379(13) Uani 1 1 d . . . . .
H51 H 0.1435 -0.0218 0.7476 0.046 Uiso 1 1 calc R U . . .
C52 C 0.1314(4) 0.1146(4) 0.7468(4) 0.0265(11) Uani 1 1 d . . . . .
C53 C 0.2299(4) 0.1190(4) 0.7409(4) 0.0255(10) Uani 1 1 d . . . . .
H53 H 0.2760 0.0643 0.7429 0.031 Uiso 1 1 calc R U . . .
C54 C 0.4585(4) 0.0486(4) 0.7696(4) 0.0325(12) Uani 1 1 d . . . . .
H54A H 0.4504 0.0320 0.7170 0.049 Uiso 1 1 calc R U . . .
H54B H 0.4120 0.0214 0.8210 0.049 Uiso 1 1 calc R U . . .
H54C H 0.5237 0.0215 0.7927 0.049 Uiso 1 1 calc R U . . .
P P 0.24903(11) 0.09264(10) 0.25747(11) 0.0327(3) Uani 1 1 d . . . . .
F1 F 0.2818(3) 0.1934(3) 0.2368(4) 0.0597(12) Uani 1 1 d . . . . .
F2 F 0.3175(3) 0.0847(3) 0.1724(3) 0.0531(10) Uani 1 1 d . . . . .
F3 F 0.1636(3) 0.1508(3) 0.1866(3) 0.0467(9) Uani 1 1 d . . . . .
F4 F 0.2165(3) -0.0068(3) 0.2789(5) 0.0770(16) Uani 1 1 d . . . . .
F5 F 0.1831(4) 0.1039(4) 0.3430(3) 0.0794(17) Uani 1 1 d . . . . .
F6 F 0.3361(3) 0.0341(4) 0.3265(3) 0.0667(13) Uani 1 1 d . . . . .
Cl1 Cl 0.34761(15) -0.06013(15) 0.63146(15) 0.0591(5) Uani 1 1 d . . . . .
Cl2 Cl 0.44246(15) 0.14767(13) 0.52336(12) 0.0539(4) Uani 1 1 d . . . . .
C55 C 0.3073(8) 0.0520(14) 0.5257(7) 0.142(7) Uani 1 1 d . . . . .
H55A H 0.2724 0.0336 0.4861 0.170 Uiso 1 1 calc R U . . .
H55B H 0.2604 0.0958 0.5477 0.170 Uiso 1 1 calc R U . . .
C56 C 0.3769(9) 0.1063(8) 0.4668(8) 0.090(4) Uani 1 1 d . . . . .
H56A H 0.3443 0.1628 0.4135 0.108 Uiso 1 1 calc R U . . .
H56B H 0.4214 0.0652 0.4399 0.108 Uiso 1 1 calc R U . . .
Cl3 Cl 0.8225(2) 0.2505(3) 0.2025(2) 0.0842(9) Uani 0.82 1 d . . P . .
Cl4 Cl 0.9986(3) 0.2829(4) -0.0413(2) 0.135(2) Uani 0.82 1 d . . P . .
C57 C 0.9550(8) 0.2312(8) 0.0755(9) 0.075(3) Uani 0.82 1 d . . P . .
H57A H 0.9405 0.1655 0.0918 0.090 Uiso 0.82 1 calc R U P . .
H57B H 1.0011 0.2269 0.1206 0.090 Uiso 0.82 1 calc R U P . .
C58 C 0.8650(10) 0.3020(12) 0.0749(12) 0.096(4) Uani 0.82 1 d . . P . .
H58A H 0.8172 0.3032 0.0328 0.115 Uiso 0.82 1 calc R U P . .
H58B H 0.8789 0.3685 0.0548 0.115 Uiso 0.82 1 calc R U P . .
Cl5 Cl 0.7481(2) 0.1195(2) 0.0551(2) 0.0777(8) Uani 0.78 1 d . . P A 1
Cl6 Cl 0.6473(3) -0.0397(3) 0.0128(2) 0.1058(15) Uani 0.78 1 d . . P A 1
C59 C 0.762(3) 0.093(3) -0.042(3) 0.255(17) Uiso 0.78 1 d . . P A 1
H59A H 0.7173 0.1423 -0.0894 0.306 Uiso 0.78 1 calc R U P A 1
H59B H 0.8280 0.1025 -0.0687 0.306 Uiso 0.78 1 calc R U P A 1
C60 C 0.7506(12) 0.0046(14) -0.0341(14) 0.107(5) Uani 0.78 1 d . . P A 1
H60A H 0.8037 -0.0436 0.0040 0.128 Uiso 0.78 1 calc R U P A 1
H60B H 0.7602 0.0056 -0.0984 0.128 Uiso 0.78 1 calc R U P A 1
C63 C 0.9361(9) -0.0376(9) -0.0101(9) 0.022(2) Uiso 0.4 1 d . . P B 2
C64 C 0.937(2) -0.143(2) 0.004(2) 0.099(9) Uiso 0.4 1 d . . P B 2
C65 C 0.820(4) -0.074(4) 0.008(4) 0.150(16) Uiso 0.4 1 d . . P B 2
C66 C 0.8260(19) 0.0202(19) 0.0057(18) 0.075(6) Uiso 0.4 1 d . . P B 2
C67 C 1.0260(11) 0.0124(12) -0.0019(12) 0.042(4) Uiso 0.4 1 d . . P B 2
Cl7 Cl -0.0506(4) 0.9012(4) 0.4846(4) 0.0631(13) Uani 0.4 1 d . . P . .
Cl8 Cl 0.1624(3) 0.7750(3) 0.4957(5) 0.0763(19) Uani 0.4 1 d . . P . .
C61 C 0.0429 0.8707 0.5669 0.084 Uiso 0.4 1 d . . P . .
H61A H 0.0273 0.9149 0.5997 0.100 Uiso 0.4 1 calc R U P . .
H61B H 0.0410 0.8038 0.6154 0.100 Uiso 0.4 1 calc R U P . .
C62 C 0.1399 0.8751 0.5288 0.083 Uiso 0.4 1 d . . P . .
H62A H 0.1846 0.8663 0.5772 0.099 Uiso 0.4 1 calc R U P . .
H62B H 0.1444 0.9373 0.4734 0.099 Uiso 0.4 1 calc R U P . .

loop_
_atom_site_aniso_label
_atom_site_aniso_U_11
_atom_site_aniso_U_22
_atom_site_aniso_U_33
_atom_site_aniso_U_23
_atom_site_aniso_U_13
_atom_site_aniso_U_12
Ir 0.01802(11) 0.01609(10) 0.01408(10) -0.00822(7) -0.00132(6) 0.00094(7)
N1 0.022(2) 0.0189(19) 0.0185(19) -0.0101(16) -0.0019(15) 0.0005(16)
N2 0.027(2) 0.026(2) 0.027(2) -0.0145(18) -0.0035(17) -0.0033(17)
N3 0.028(2) 0.031(2) 0.023(2) -0.0162(19) -0.0021(17) -0.0031(18)
N4 0.0209(19) 0.0191(19) 0.0168(19) -0.0082(16) -0.0005(15) 0.0007(15)
N5 0.0179(19) 0.0179(19) 0.0181(19) -0.0094(16) 0.0002(15) 0.0003(15)
N6 0.0199(19) 0.0197(19) 0.0189(19) -0.0076(16) -0.0004(15) 0.0003(15)
N7 0.0161(18) 0.0188(19) 0.0163(18) -0.0086(15) -0.0028(14) 0.0009(15)
N8 0.021(2) 0.020(2) 0.033(2) -0.0131(18) -0.0030(17) 0.0026(16)
C1 0.030(3) 0.026(2) 0.017(2) -0.008(2) -0.0016(19) -0.004(2)
C2 0.038(3) 0.028(3) 0.020(2) -0.006(2) -0.002(2) -0.009(2)
C3 0.029(3) 0.023(2) 0.028(3) -0.010(2) 0.000(2) -0.006(2)
C4 0.021(2) 0.021(2) 0.022(2) -0.0112(19) -0.0017(18) 0.0018(18)
C5 0.022(2) 0.022(2) 0.025(2) -0.013(2) -0.0043(19) 0.0009(19)
C6 0.026(3) 0.029(3) 0.032(3) -0.019(2) -0.006(2) -0.001(2)
C7 0.038(3) 0.033(3) 0.038(3) -0.018(3) -0.005(2) -0.008(2)
C8 0.045(3) 0.040(3) 0.047(4) -0.025(3) -0.011(3) -0.011(3)
C9 0.047(3) 0.044(3) 0.037(3) -0.027(3) -0.009(3) -0.007(3)
C10 0.038(3) 0.041(3) 0.029(3) -0.022(3) -0.005(2) -0.005(2)
C11 0.024(2) 0.031(3) 0.031(3) -0.019(2) -0.005(2) 0.000(2)
C12 0.022(2) 0.025(2) 0.022(2) -0.015(2) -0.0031(18) 0.0003(19)
C13 0.022(2) 0.022(2) 0.020(2) -0.0107(19) -0.0011(18) 0.0013(18)
C14 0.034(3) 0.030(3) 0.017(2) -0.012(2) -0.002(2) -0.005(2)
C15 0.039(3) 0.027(3) 0.018(2) -0.007(2) 0.002(2) -0.007(2)
C16 0.029(3) 0.019(2) 0.022(2) -0.0078(19) -0.0004(19) -0.0036(19)
C17 0.018(2) 0.019(2) 0.018(2) -0.0103(18) -0.0018(17) 0.0032(17)
C18 0.020(2) 0.018(2) 0.019(2) -0.0105(18) -0.0017(17) 0.0013(17)
C19 0.023(2) 0.018(2) 0.023(2) -0.0123(19) 0.0035(19) -0.0023(18)
C20 0.031(3) 0.029(3) 0.024(3) -0.013(2) -0.001(2) 0.004(2)
C21 0.037(3) 0.036(3) 0.025(3) -0.018(2) 0.004(2) 0.003(2)
C22 0.035(3) 0.029(3) 0.034(3) -0.018(2) 0.011(2) 0.001(2)
C23 0.026(3) 0.024(2) 0.031(3) -0.012(2) 0.002(2) 0.003(2)
C24 0.022(2) 0.019(2) 0.023(2) -0.0094(19) 0.0031(19) -0.0036(18)
C25 0.019(2) 0.018(2) 0.019(2) -0.0083(18) 0.0000(18) -0.0026(17)
C26 0.020(2) 0.017(2) 0.019(2) -0.0086(18) 0.0015(18) -0.0043(17)
C27 0.019(2) 0.019(2) 0.017(2) -0.0078(18) -0.0018(17) -0.0030(18)
C28 0.021(2) 0.022(2) 0.019(2) -0.0107(19) -0.0022(18) 0.0001(18)
C29 0.023(2) 0.027(2) 0.020(2) -0.014(2) 0.0021(19) -0.0060(19)
C30 0.026(3) 0.034(3) 0.026(3) -0.018(2) 0.000(2) 0.001(2)
C31 0.032(3) 0.044(3) 0.023(3) -0.021(2) 0.005(2) -0.003(2)
C32 0.033(3) 0.041(3) 0.018(2) -0.015(2) -0.001(2) -0.006(2)
C33 0.027(3) 0.030(3) 0.020(2) -0.009(2) -0.002(2) -0.005(2)
C34 0.021(2) 0.024(2) 0.020(2) -0.0104(19) 0.0004(18) -0.0071(19)
C35 0.019(2) 0.021(2) 0.018(2) -0.0074(18) -0.0025(17) -0.0008(18)
C36 0.024(3) 0.029(3) 0.024(3) -0.007(2) -0.004(2) 0.006(2)
C37 0.023(2) 0.025(2) 0.019(2) -0.0117(19) -0.0033(18) -0.0009(19)
C38 0.024(2) 0.026(3) 0.029(3) -0.013(2) -0.002(2) -0.002(2)
C39 0.026(3) 0.034(3) 0.040(3) -0.016(2) -0.003(2) -0.006(2)
C40 0.023(3) 0.041(3) 0.048(4) -0.016(3) -0.005(2) 0.002(2)
C41 0.028(3) 0.031(3) 0.046(3) -0.016(3) -0.005(2) 0.004(2)
C42 0.024(2) 0.026(3) 0.028(3) -0.014(2) -0.003(2) 0.001(2)
C43 0.024(2) 0.019(2) 0.019(2) -0.0108(19) -0.0019(18) 0.0021(18)
C44 0.021(2) 0.022(2) 0.017(2) -0.0087(18) -0.0019(18) -0.0005(18)
C45 0.024(2) 0.019(2) 0.012(2) -0.0072(17) -0.0007(17) -0.0008(18)
C46 0.025(2) 0.020(2) 0.016(2) -0.0063(18) -0.0002(18) 0.0006(19)
C47 0.025(2) 0.024(2) 0.018(2) -0.0052(19) 0.0011(19) -0.003(2)
C48 0.027(3) 0.025(3) 0.034(3) -0.006(2) 0.002(2) -0.005(2)
C49 0.028(3) 0.034(3) 0.048(4) -0.010(3) 0.002(3) -0.011(2)
C50 0.038(3) 0.032(3) 0.064(4) -0.019(3) 0.001(3) -0.013(3)
C51 0.034(3) 0.029(3) 0.053(4) -0.019(3) 0.001(3) -0.006(2)
C52 0.030(3) 0.024(3) 0.023(2) -0.008(2) 0.001(2) -0.005(2)
C53 0.028(3) 0.021(2) 0.027(3) -0.012(2) -0.001(2) 0.001(2)
C54 0.031(3) 0.021(3) 0.044(3) -0.014(2) -0.004(2) 0.004(2)
P 0.0308(7) 0.0256(7) 0.0376(8) -0.0118(6) -0.0031(6) 0.0027(6)
F1 0.049(2) 0.045(2) 0.100(4) -0.044(2) -0.022(2) 0.0028(18)
F2 0.045(2) 0.063(3) 0.052(2) -0.031(2) 0.0014(18) 0.0054(19)
F3 0.0359(19) 0.041(2) 0.066(3) -0.0252(19) -0.0191(18) 0.0037(15)
F4 0.052(3) 0.032(2) 0.138(5) -0.026(3) -0.007(3) -0.0043(19)
F5 0.085(4) 0.066(3) 0.052(3) -0.012(2) 0.017(2) 0.027(3)
F6 0.066(3) 0.069(3) 0.057(3) -0.032(2) -0.027(2) 0.034(2)
Cl1 0.0669(12) 0.0619(11) 0.0671(12) -0.0438(10) 0.0143(9) -0.0214(9)
Cl2 0.0743(12) 0.0446(9) 0.0382(8) -0.0130(7) 0.0019(8) -0.0106(8)
C55 0.058(6) 0.31(2) 0.049(5) -0.042(9) -0.007(5) -0.073(9)
C56 0.124(10) 0.088(7) 0.073(6) -0.028(6) -0.032(6) -0.043(7)
Cl3 0.0602(16) 0.099(2) 0.085(2) -0.0461(18) 0.0034(14) 0.0194(15)
Cl4 0.0690(19) 0.250(6) 0.0383(14) -0.007(2) 0.0085(13) -0.047(3)
C57 0.068(7) 0.059(6) 0.085(8) -0.008(6) -0.027(6) -0.016(5)
C58 0.073(8) 0.112(11) 0.127(12) -0.068(10) -0.024(8) -0.014(8)
Cl5 0.085(2) 0.0677(17) 0.0768(19) -0.0127(14) -0.0218(15) -0.0321(15)
Cl6 0.132(3) 0.176(4) 0.088(2) -0.109(3) 0.066(2) -0.114(3)
C60 0.084(10) 0.126(14) 0.143(15) -0.072(12) 0.010(10) -0.061(10)
Cl7 0.060(3) 0.071(3) 0.082(3) -0.055(3) 0.017(2) -0.019(2)
Cl8 0.0242(19) 0.036(2) 0.134(5) 0.003(3) -0.012(2) -0.0105(16)

loop_
_atom_type_symbol
_atom_type_description
_atom_type_scat_dispersion_real
_atom_type_scat_dispersion_imag
_atom_type_scat_source
C C 0.0033 0.0016 'International Tables Vol C Tables 4.2.6.8 and 6.1.1.4'
H H 0.0000 0.0000 'International Tables Vol C Tables 4.2.6.8 and 6.1.1.4'
Cl Cl 0.1484 0.1585 'International Tables Vol C Tables 4.2.6.8 and 6.1.1.4'
F F 0.0171 0.0103 'International Tables Vol C Tables 4.2.6.8 and 6.1.1.4'
Ir Ir -1.4442 7.9887 'International Tables Vol C Tables 4.2.6.8 and 6.1.1.4'
N N 0.0061 0.0033 'International Tables Vol C Tables 4.2.6.8 and 6.1.1.4'
P P 0.1023 0.0942 'International Tables Vol C Tables 4.2.6.8 and 6.1.1.4'

loop_
_geom_angle_atom_site_label_1
_geom_angle_atom_site_label_2
_geom_angle_atom_site_label_3
_geom_angle
_geom_angle_site_symmetry_1
_geom_angle_site_symmetry_3
C45 Ir C27 87.26(18) . .
C45 Ir N5 95.65(17) . .
C27 Ir N5 79.66(17) . .
C45 Ir N7 79.87(17) . .
C27 Ir N7 95.10(17) . .
N5 Ir N7 173.32(15) . .
C45 Ir N1 176.26(16) . .
C27 Ir N1 95.75(17) . .
N5 Ir N1 87.09(15) . .
N7 Ir N1 97.61(15) . .
C45 Ir N4 99.61(16) . .
C27 Ir N4 172.61(16) . .
N5 Ir N4 96.85(15) . .
N7 Ir N4 88.82(15) . .
N1 Ir N4 77.49(15) . .
C1 N1 C17 118.4(4) . .
C1 N1 Ir 127.1(3) . .
C17 N1 Ir 114.5(3) . .
C5 N2 C6 116.7(5) . .
C12 N3 C11 116.6(5) . .
C16 N4 C18 118.7(4) . .
C16 N4 Ir 126.5(3) . .
C18 N4 Ir 114.7(3) . .
C25 N5 C19 106.8(4) . .
C25 N5 Ir 116.0(3) . .
C19 N5 Ir 137.1(3) . .
C25 N6 C24 107.2(4) . .
C25 N6 C36 128.1(4) . .
C24 N6 C36 124.7(4) . .
C43 N7 C37 107.4(4) . .
C43 N7 Ir 115.8(3) . .
C37 N7 Ir 136.7(3) . .
C43 N8 C42 107.1(4) . .
C43 N8 C54 128.4(4) . .
C42 N8 C54 124.4(4) . .
N1 C1 C2 122.6(5) . .
N1 C1 H1 118.7 . .
C2 C1 H1 118.7 . .
C3 C2 C1 119.5(5) . .
C3 C2 H2 120.3 . .
C1 C2 H2 120.3 . .
C2 C3 C4 118.8(5) . .
C2 C3 H3 120.6 . .
C4 C3 H3 120.6 . .
C17 C4 C3 118.5(4) . .
C17 C4 C5 119.3(4) . .
C3 C4 C5 122.2(5) . .
N2 C5 C12 122.2(4) . .
N2 C5 C4 118.0(5) . .
C12 C5 C4 119.8(4) . .
N2 C6 C7 119.1(5) . .
N2 C6 C11 121.1(5) . .
C7 C6 C11 119.8(5) . .
C8 C7 C6 119.4(6) . .
C8 C7 H7 120.3 . .
C6 C7 H7 120.3 . .
C7 C8 C9 121.2(5) . .
C7 C8 H8 119.4 . .
C9 C8 H8 119.4 . .
C10 C9 C8 121.1(5) . .
C10 C9 H9 119.4 . .
C8 C9 H9 119.4 . .
C9 C10 C11 119.5(6) . .
C9 C10 H10 120.3 . .
C11 C10 H10 120.3 . .
N3 C11 C10 119.4(5) . .
N3 C11 C6 121.6(5) . .
C10 C11 C6 119.0(5) . .
N3 C12 C5 121.8(5) . .
N3 C12 C13 118.3(5) . .
C5 C12 C13 119.9(4) . .
C14 C13 C18 117.6(4) . .
C14 C13 C12 123.6(4) . .
C18 C13 C12 118.8(4) . .
C15 C14 C13 119.3(5) . .
C15 C14 H14 120.4 . .
C13 C14 H14 120.4 . .
C14 C15 C16 119.9(5) . .
C14 C15 H15 120.0 . .
C16 C15 H15 120.0 . .
N4 C16 C15 121.9(5) . .
N4 C16 H16 119.0 . .
C15 C16 H16 119.0 . .
N1 C17 C4 122.3(4) . .
N1 C17 C18 116.7(4) . .
C4 C17 C18 121.0(4) . .
N4 C18 C13 122.6(4) . .
N4 C18 C17 116.5(4) . .
C13 C18 C17 121.0(4) . .
N5 C19 C20 131.3(5) . .
N5 C19 C24 108.1(4) . .
C20 C19 C24 120.6(4) . .
C21 C20 C19 116.9(5) . .
C21 C20 H20 121.5 . .
C19 C20 H20 121.5 . .
C20 C21 C22 121.8(5) . .
C20 C21 H21 119.1 . .
C22 C21 H21 119.1 . .
C23 C22 C21 121.8(5) . .
C23 C22 H22 119.1 . .
C21 C22 H22 119.1 . .
C22 C23 C24 116.5(5) . .
C22 C23 H23 121.7 . .
C24 C23 H23 121.7 . .
N6 C24 C23 131.0(5) . .
N6 C24 C19 106.6(4) . .
C23 C24 C19 122.4(5) . .
N5 C25 N6 111.3(4) . .
N5 C25 C26 116.8(4) . .
N6 C25 C26 131.9(4) . .
C35 C26 C27 122.2(4) . .
C35 C26 C25 126.0(4) . .
C27 C26 C25 111.8(4) . .
C28 C27 C26 117.3(4) . .
C28 C27 Ir 127.3(4) . .
C26 C27 Ir 115.3(3) . .
C27 C28 C29 122.3(4) . .
C27 C28 H28 118.8 . .
C29 C28 H28 118.8 . .
C28 C29 C34 119.6(4) . .
C28 C29 C30 121.8(5) . .
C34 C29 C30 118.6(4) . .
C31 C30 C29 120.5(5) . .
C31 C30 H30 119.7 . .
C29 C30 H30 119.7 . .
C30 C31 C32 120.9(5) . .
C30 C31 H31 119.6 . .
C32 C31 H31 119.5 . .
C33 C32 C31 120.0(5) . .
C33 C32 H32 120.0 . .
C31 C32 H32 120.0 . .
C32 C33 C34 120.6(5) . .
C32 C33 H33 119.7 . .
C34 C33 H33 119.7 . .
C33 C34 C29 119.4(4) . .
C33 C34 C35 121.9(5) . .
C29 C34 C35 118.7(4) . .
C26 C35 C34 119.9(4) . .
C26 C35 H35 120.0 . .
C34 C35 H35 120.0 . .
N6 C36 H36A 109.5 . .
N6 C36 H36B 109.5 . .
H36A C36 H36B 109.5 . .
N6 C36 H36C 109.5 . .
H36A C36 H36C 109.5 . .
H36B C36 H36C 109.5 . .
N7 C37 C38 132.2(5) . .
N7 C37 C42 107.5(4) . .
C38 C37 C42 120.2(5) . .
C39 C38 C37 117.9(5) . .
C39 C38 H38 121.1 . .
C37 C38 H38 121.1 . .
C38 C39 C40 121.3(5) . .
C38 C39 H39 119.3 . .
C40 C39 H39 119.3 . .
C41 C40 C39 121.6(5) . .
C41 C40 H40 119.2 . .
C39 C40 H40 119.2 . .
C40 C41 C42 116.9(5) . .
C40 C41 H41 121.6 . .
C42 C41 H41 121.6 . .
N8 C42 C41 130.9(5) . .
N8 C42 C37 106.9(4) . .
C41 C42 C37 122.1(5) . .
N7 C43 N8 111.0(4) . .
N7 C43 C44 117.0(4) . .
N8 C43 C44 132.0(4) . .
C53 C44 C45 122.3(4) . .
C53 C44 C43 125.9(4) . .
C45 C44 C43 111.7(4) . .
C46 C45 C44 116.1(4) . .
C46 C45 Ir 128.6(4) . .
C44 C45 Ir 115.1(3) . .
C45 C46 C47 123.1(4) . .
C45 C46 H46 118.4 . .
C47 C46 H46 118.4 . .
C48 C47 C46 122.7(5) . .
C48 C47 C52 118.3(5) . .
C46 C47 C52 118.9(5) . .
C49 C48 C47 120.8(5) . .
C49 C48 H48 119.6 . .
C47 C48 H48 119.6 . .
C48 C49 C50 120.6(5) . .
C48 C49 H49 119.7 . .
C50 C49 H49 119.7 . .
C51 C50 C49 120.3(6) . .
C51 C50 H50 119.8 . .
C49 C50 H50 119.8 . .
C50 C51 C52 120.4(6) . .
C50 C51 H51 119.8 . .
C52 C51 H51 119.8 . .
C53 C52 C51 121.5(5) . .
C53 C52 C47 118.9(5) . .
C51 C52 C47 119.6(5) . .
C44 C53 C52 120.2(5) . .
C44 C53 H53 119.9 . .
C52 C53 H53 119.9 . .
N8 C54 H54A 109.5 . .
N8 C54 H54B 109.5 . .
H54A C54 H54B 109.5 . .
N8 C54 H54C 109.5 . .
H54A C54 H54C 109.5 . .
H54B C54 H54C 109.5 . .
F4 P F2 91.1(3) . .
F4 P F5 91.3(3) . .
F2 P F5 177.5(3) . .
F4 P F3 90.8(2) . .
F2 P F3 90.2(2) . .
F5 P F3 90.6(3) . .
F4 P F6 89.1(3) . .
F2 P F6 88.5(2) . .
F5 P F6 90.6(3) . .
F3 P F6 178.7(3) . .
F4 P F1 179.5(3) . .
F2 P F1 89.4(3) . .
F5 P F1 88.3(3) . .
F3 P F1 89.4(2) . .
F6 P F1 90.6(3) . .
C56 C55 Cl1 118.6(8) . .
C56 C55 H55A 107.7 . .
Cl1 C55 H55A 107.7 . .
C56 C55 H55B 107.7 . .
Cl1 C55 H55B 107.7 . .
H55A C55 H55B 107.1 . .
C55 C56 Cl2 114.1(9) . .
C55 C56 H56A 108.7 . .
Cl2 C56 H56A 108.7 . .
C55 C56 H56B 108.7 . .
Cl2 C56 H56B 108.7 . .
H56A C56 H56B 107.6 . .
C57 Cl4 C64 79.9(10) . 2_755
C58 C57 Cl4 102.2(9) . .
C58 C57 H57A 111.3 . .
Cl4 C57 H57A 111.3 . .
C58 C57 H57B 111.3 . .
Cl4 C57 H57B 111.3 . .
H57A C57 H57B 109.2 . .
C57 C58 Cl3 102.0(10) . .
C57 C58 H58A 111.4 . .
Cl3 C58 H58A 111.4 . .
C57 C58 H58B 111.4 . .
Cl3 C58 H58B 111.4 . .
H58A C58 H58B 109.2 . .
C60 C59 Cl5 120(3) . .
C60 C59 H59A 107.2 . .
Cl5 C59 H59A 107.2 . .
C60 C59 H59B 107.2 . .
Cl5 C59 H59B 107.2 . .
H59A C59 H59B 106.8 . .
C59 C60 Cl6 121(2) . .
C59 C60 H60A 107.0 . .
Cl6 C60 H60A 107.0 . .
C59 C60 H60B 107.0 . .
Cl6 C60 H60B 107.0 . .
H60A C60 H60B 106.8 . .
C67 C63 C64 132(2) 2_755 .
C67 C63 C67 10.4(19) 2_755 .
C64 C63 C67 128.4(16) . .
C67 C63 C66 106.7(19) 2_755 .
C64 C63 C66 113.4(17) . .
C67 C63 C66 114.6(13) . .
C67 C63 C65 150(2) 2_755 .
C64 C63 C65 65(2) . .
C67 C63 C65 160.4(19) . .
C66 C63 C65 48.8(18) . .
C63 C64 C65 65(2) . .
C63 C64 Cl4 153(2) . 2_755
C65 C64 Cl4 140(2) . 2_755
C66 C65 C63 62(2) . .
C66 C65 C64 112(3) . .
C63 C65 C64 50.5(18) . .
C65 C66 C63 69(2) . .
C63 C67 C67 160(4) 2_755 2_755
C63 C67 C63 169.6(19) 2_755 .
C67 C67 C63 9.4(18) 2_755 .
C62 C61 Cl7 117.43(16) . .
C62 C61 H61A 107.9 . .
Cl7 C61 H61A 107.9 . .
C62 C61 H61B 107.9 . .
Cl7 C61 H61B 107.9 . .
H61A C61 H61B 107.2 . .
C61 C62 Cl8 101.05(14) . .
C61 C62 H62A 111.6 . .
Cl8 C62 H62A 111.6 . .
C61 C62 H62B 111.6 . .
Cl8 C62 H62B 111.6 . .
H62A C62 H62B 109.4 . .

loop_
_geom_bond_atom_site_label_1
_geom_bond_atom_site_label_2
_geom_bond_distance
_geom_bond_site_symmetry_2
Ir C45 2.019(5) .
Ir C27 2.023(5) .
Ir N5 2.038(4) .
Ir N7 2.043(4) .
Ir N1 2.130(4) .
Ir N4 2.131(4) .
N1 C1 1.327(6) .
N1 C17 1.363(6) .
N2 C5 1.328(7) .
N2 C6 1.352(7) .
N3 C12 1.325(6) .
N3 C11 1.357(7) .
N4 C16 1.335(6) .
N4 C18 1.359(6) .
N5 C25 1.335(6) .
N5 C19 1.389(6) .
N6 C25 1.360(6) .
N6 C24 1.386(6) .
N6 C36 1.458(6) .
N7 C43 1.342(6) .
N7 C37 1.382(6) .
N8 C43 1.353(6) .
N8 C42 1.390(7) .
N8 C54 1.468(6) .
C1 C2 1.395(7) .
C1 H1 0.9500 .
C2 C3 1.375(8) .
C2 H2 0.9500 .
C3 C4 1.402(7) .
C3 H3 0.9500 .
C4 C17 1.391(7) .
C4 C5 1.461(7) .
C5 C12 1.430(7) .
C6 C7 1.416(8) .
C6 C11 1.427(8) .
C7 C8 1.364(8) .
C7 H7 0.9500 .
C8 C9 1.404(9) .
C8 H8 0.9500 .
C9 C10 1.373(8) .
C9 H9 0.9500 .
C10 C11 1.418(7) .
C10 H10 0.9500 .
C12 C13 1.462(7) .
C13 C14 1.399(7) .
C13 C18 1.402(6) .
C14 C15 1.377(8) .
C14 H14 0.9500 .
C15 C16 1.390(7) .
C15 H15 0.9500 .
C16 H16 0.9500 .
C17 C18 1.447(7) .
C19 C20 1.395(7) .
C19 C24 1.396(7) .
C20 C21 1.383(7) .
C20 H20 0.9500 .
C21 C22 1.399(8) .
C21 H21 0.9500 .
C22 C23 1.375(8) .
C22 H22 0.9500 .
C23 C24 1.390(7) .
C23 H23 0.9500 .
C25 C26 1.461(6) .
C26 C35 1.381(7) .
C26 C27 1.436(6) .
C27 C28 1.373(7) .
C28 C29 1.419(7) .
C28 H28 0.9500 .
C29 C34 1.420(7) .
C29 C30 1.424(7) .
C30 C31 1.366(8) .
C30 H30 0.9500 .
C31 C32 1.412(8) .
C31 H31 0.9500 .
C32 C33 1.372(7) .
C32 H32 0.9500 .
C33 C34 1.420(7) .
C33 H33 0.9500 .
C34 C35 1.422(7) .
C35 H35 0.9500 .
C36 H36A 0.9800 .
C36 H36B 0.9800 .
C36 H36C 0.9800 .
C37 C38 1.390(7) .
C37 C42 1.400(7) .
C38 C39 1.382(8) .
C38 H38 0.9500 .
C39 C40 1.401(8) .
C39 H39 0.9500 .
C40 C41 1.377(9) .
C40 H40 0.9500 .
C41 C42 1.394(8) .
C41 H41 0.9500 .
C43 C44 1.452(7) .
C44 C53 1.375(7) .
C44 C45 1.448(6) .
C45 C46 1.371(7) .
C46 C47 1.420(7) .
C46 H46 0.9500 .
C47 C48 1.414(7) .
C47 C52 1.421(7) .
C48 C49 1.368(8) .
C48 H48 0.9500 .
C49 C50 1.406(9) .
C49 H49 0.9500 .
C50 C51 1.362(9) .
C50 H50 0.9500 .
C51 C52 1.418(8) .
C51 H51 0.9500 .
C52 C53 1.408(7) .
C53 H53 0.9500 .
C54 H54A 0.9800 .
C54 H54B 0.9800 .
C54 H54C 0.9800 .
P F4 1.574(4) .
P F2 1.585(4) .
P F5 1.590(5) .
P F3 1.594(4) .
P F6 1.597(4) .
P F1 1.598(4) .
Cl1 C55 1.857(15) .
Cl2 C56 1.718(9) .
C55 C56 1.413(15) .
C55 H55A 0.9900 .
C55 H55B 0.9900 .
C56 H56A 0.9900 .
C56 H56B 0.9900 .
Cl3 C58 1.881(17) .
Cl4 C57 1.746(13) .
Cl4 C64 2.02(3) 2_755
C57 C58 1.505(18) .
C57 H57A 0.9900 .
C57 H57B 0.9900 .
C58 H58A 0.9900 .
C58 H58B 0.9900 .
Cl5 C59 1.70(4) .
Cl6 C60 1.701(14) .
C59 C60 1.35(4) .
C59 H59A 0.9900 .
C59 H59B 0.9900 .
C60 H60A 0.9900 .
C60 H60B 0.9900 .
C63 C67 0.801(17) 2_755
C63 C64 1.53(3) .
C63 C67 1.66(2) .
C63 C66 1.69(3) .
C63 C65 1.79(5) .
C64 C65 1.80(6) .
C64 Cl4 2.02(3) 2_755
C65 C66 1.44(5) .
C67 C63 0.801(17) 2_755
C67 C67 0.88(3) 2_755
Cl7 C61 1.809(6) .
Cl8 C62 1.781(6) .
C61 C62 1.4412 .
C61 H61A 0.9900 .
C61 H61B 0.9900 .
C62 H62A 0.9900 .
C62 H62B 0.9900 .

loop_
_geom_torsion_atom_site_label_1
_geom_torsion_atom_site_label_2
_geom_torsion_atom_site_label_3
_geom_torsion_atom_site_label_4
_geom_torsion
_geom_torsion_site_symmetry_1
_geom_torsion_site_symmetry_4
C17 N1 C1 C2 0.2(7) . .
Ir N1 C1 C2 -179.6(4) . .
N1 C1 C2 C3 -0.7(8) . .
C1 C2 C3 C4 0.8(8) . .
C2 C3 C4 C17 -0.5(7) . .
C2 C3 C4 C5 -178.9(5) . .
C6 N2 C5 C12 -2.1(7) . .
C6 N2 C5 C4 176.3(4) . .
C17 C4 C5 N2 -179.7(4) . .
C3 C4 C5 N2 -1.4(7) . .
C17 C4 C5 C12 -1.4(7) . .
C3 C4 C5 C12 177.0(5) . .
C5 N2 C6 C7 -178.7(5) . .
C5 N2 C6 C11 0.8(7) . .
N2 C6 C7 C8 177.8(5) . .
C11 C6 C7 C8 -1.7(8) . .
C6 C7 C8 C9 0.6(9) . .
C7 C8 C9 C10 0.9(10) . .
C8 C9 C10 C11 -1.1(9) . .
C12 N3 C11 C10 177.5(5) . .
C12 N3 C11 C6 -1.8(7) . .
C9 C10 C11 N3 -179.3(5) . .
C9 C10 C11 C6 0.0(8) . .
N2 C6 C11 N3 1.2(8) . .
C7 C6 C11 N3 -179.3(5) . .
N2 C6 C11 C10 -178.1(5) . .
C7 C6 C11 C10 1.4(8) . .
C11 N3 C12 C5 0.6(7) . .
C11 N3 C12 C13 -179.8(4) . .
N2 C5 C12 N3 1.4(8) . .
C4 C5 C12 N3 -176.9(4) . .
N2 C5 C12 C13 -178.2(4) . .
C4 C5 C12 C13 3.5(7) . .
N3 C12 C13 C14 -2.5(7) . .
C5 C12 C13 C14 177.2(5) . .
N3 C12 C13 C18 178.2(4) . .
C5 C12 C13 C18 -2.1(7) . .
C18 C13 C14 C15 2.0(7) . .
C12 C13 C14 C15 -177.3(5) . .
C13 C14 C15 C16 -1.6(8) . .
C18 N4 C16 C15 2.2(7) . .
Ir N4 C16 C15 -174.3(4) . .
C14 C15 C16 N4 -0.6(8) . .
C1 N1 C17 C4 0.1(7) . .
Ir N1 C17 C4 180.0(3) . .
C1 N1 C17 C18 -179.4(4) . .
Ir N1 C17 C18 0.5(5) . .
C3 C4 C17 N1 0.0(7) . .
C5 C4 C17 N1 178.5(4) . .
C3 C4 C17 C18 179.5(4) . .
C5 C4 C17 C18 -2.1(7) . .
C16 N4 C18 C13 -1.7(7) . .
Ir N4 C18 C13 175.2(3) . .
C16 N4 C18 C17 178.6(4) . .
Ir N4 C18 C17 -4.6(5) . .
C14 C13 C18 N4 -0.4(7) . .
C12 C13 C18 N4 178.9(4) . .
C14 C13 C18 C17 179.3(4) . .
C12 C13 C18 C17 -1.3(7) . .
N1 C17 C18 N4 2.7(6) . .
C4 C17 C18 N4 -176.7(4) . .
N1 C17 C18 C13 -177.0(4) . .
C4 C17 C18 C13 3.5(7) . .
C25 N5 C19 C20 178.3(5) . .
Ir N5 C19 C20 -6.7(9) . .
C25 N5 C19 C24 -0.9(5) . .
Ir N5 C19 C24 174.1(4) . .
N5 C19 C20 C21 -179.6(5) . .
C24 C19 C20 C21 -0.6(8) . .
C19 C20 C21 C22 -0.4(9) . .
C20 C21 C22 C23 0.7(9) . .
C21 C22 C23 C24 -0.1(8) . .
C25 N6 C24 C23 179.8(5) . .
C36 N6 C24 C23 1.4(8) . .
C25 N6 C24 C19 -0.8(5) . .
C36 N6 C24 C19 -179.2(4) . .
C22 C23 C24 N6 178.5(5) . .
C22 C23 C24 C19 -0.9(8) . .
N5 C19 C24 N6 1.0(5) . .
C20 C19 C24 N6 -178.2(5) . .
N5 C19 C24 C23 -179.5(5) . .
C20 C19 C24 C23 1.2(8) . .
C19 N5 C25 N6 0.4(5) . .
Ir N5 C25 N6 -175.8(3) . .
C19 N5 C25 C26 -178.3(4) . .
Ir N5 C25 C26 5.5(5) . .
C24 N6 C25 N5 0.2(5) . .
C36 N6 C25 N5 178.5(5) . .
C24 N6 C25 C26 178.7(5) . .
C36 N6 C25 C26 -3.0(8) . .
N5 C25 C26 C35 178.8(4) . .
N6 C25 C26 C35 0.4(8) . .
N5 C25 C26 C27 -0.7(6) . .
N6 C25 C26 C27 -179.1(5) . .
C35 C26 C27 C28 -1.3(7) . .
C25 C26 C27 C28 178.2(4) . .
C35 C26 C27 Ir 176.1(4) . .
C25 C26 C27 Ir -4.4(5) . .
C26 C27 C28 C29 1.2(7) . .
Ir C27 C28 C29 -175.8(4) . .
C27 C28 C29 C34 -0.1(7) . .
C27 C28 C29 C30 177.6(5) . .
C28 C29 C30 C31 -176.0(5) . .
C34 C29 C30 C31 1.7(8) . .
C29 C30 C31 C32 -0.7(9) . .
C30 C31 C32 C33 -1.4(9) . .
C31 C32 C33 C34 2.3(8) . .
C32 C33 C34 C29 -1.2(7) . .
C32 C33 C34 C35 176.8(5) . .
C28 C29 C34 C33 176.9(5) . .
C30 C29 C34 C33 -0.8(7) . .
C28 C29 C34 C35 -1.1(7) . .
C30 C29 C34 C35 -178.8(5) . .
C27 C26 C35 C34 0.2(7) . .
C25 C26 C35 C34 -179.2(4) . .
C33 C34 C35 C26 -177.0(5) . .
C29 C34 C35 C26 1.0(7) . .
C43 N7 C37 C38 -179.9(5) . .
Ir N7 C37 C38 -4.4(8) . .
C43 N7 C37 C42 -0.6(5) . .
Ir N7 C37 C42 174.8(4) . .
N7 C37 C38 C39 179.8(5) . .
C42 C37 C38 C39 0.6(8) . .
C37 C38 C39 C40 0.2(8) . .
C38 C39 C40 C41 -0.9(10) . .
C39 C40 C41 C42 0.6(9) . .
C43 N8 C42 C41 -178.9(6) . .
C54 N8 C42 C41 4.7(9) . .
C43 N8 C42 C37 1.2(6) . .
C54 N8 C42 C37 -175.3(5) . .
C40 C41 C42 N8 -179.6(6) . .
C40 C41 C42 C37 0.3(9) . .
N7 C37 C42 N8 -0.4(5) . .
C38 C37 C42 N8 179.0(4) . .
N7 C37 C42 C41 179.7(5) . .
C38 C37 C42 C41 -1.0(8) . .
C37 N7 C43 N8 1.4(5) . .
Ir N7 C43 N8 -175.1(3) . .
C37 N7 C43 C44 -178.9(4) . .
Ir N7 C43 C44 4.6(5) . .
C42 N8 C43 N7 -1.6(6) . .
C54 N8 C43 N7 174.6(5) . .
C42 N8 C43 C44 178.7(5) . .
C54 N8 C43 C44 -5.0(9) . .
N7 C43 C44 C53 169.6(5) . .
N8 C43 C44 C53 -10.8(9) . .
N7 C43 C44 C45 -7.9(6) . .
N8 C43 C44 C45 171.7(5) . .
C53 C44 C45 C46 6.2(7) . .
C43 C44 C45 C46 -176.2(4) . .
C53 C44 C45 Ir -170.0(4) . .
C43 C44 C45 Ir 7.5(5) . .
C44 C45 C46 C47 -4.9(7) . .
Ir C45 C46 C47 170.7(4) . .
C45 C46 C47 C48 -176.4(5) . .
C45 C46 C47 C52 -0.3(7) . .
C46 C47 C48 C49 173.9(5) . .
C52 C47 C48 C49 -2.3(8) . .
C47 C48 C49 C50 1.4(9) . .
C48 C49 C50 C51 0.0(11) . .
C49 C50 C51 C52 -0.6(11) . .
C50 C51 C52 C53 -179.5(6) . .
C50 C51 C52 C47 -0.3(9) . .
C48 C47 C52 C53 -179.1(5) . .
C46 C47 C52 C53 4.6(7) . .
C48 C47 C52 C51 1.7(8) . .
C46 C47 C52 C51 -174.6(5) . .
C45 C44 C53 C52 -2.1(7) . .
C43 C44 C53 C52 -179.3(5) . .
C51 C52 C53 C44 175.8(5) . .
C47 C52 C53 C44 -3.4(8) . .
Cl1 C55 C56 Cl2 -59.3(16) . .
C64 Cl4 C57 C58 -156.9(12) 2_755 .
Cl4 C57 C58 Cl3 -176.5(6) . .
Cl5 C59 C60 Cl6 55(4) . .
C67 C63 C64 C65 150(3) 2_755 .
C67 C63 C64 C65 163(2) . .
C66 C63 C64 C65 6(2) . .
C67 C63 C64 Cl4 -6(6) 2_755 2_755
C67 C63 C64 Cl4 7(6) . 2_755
C66 C63 C64 Cl4 -150(4) . 2_755
C65 C63 C64 Cl4 -156(5) . 2_755
C67 C63 C65 C66 41(6) 2_755 .
C64 C63 C65 C66 173(3) . .
C67 C63 C65 C66 36(7) . .
C67 C63 C65 C64 -132(5) 2_755 .
C67 C63 C65 C64 -137(5) . .
C66 C63 C65 C64 -173(3) . .
C63 C64 C65 C66 -7(3) . .
Cl4 C64 C65 C66 157(3) 2_755 .
Cl4 C64 C65 C63 163(4) 2_755 .
C64 C65 C66 C63 6(2) . .
C67 C63 C66 C65 -160(3) 2_755 .
C64 C63 C66 C65 -7(3) . .
C67 C63 C66 C65 -168(2) . .
C67 C63 C67 C63 0.03(11) 2_755 2_755
C64 C63 C67 C63 -115(11) . 2_755
C66 C63 C67 C63 42(11) . 2_755
C65 C63 C67 C63 13(13) . 2_755
C64 C63 C67 C67 -115(11) . 2_755
C66 C63 C67 C67 42(11) . 2_755
C65 C63 C67 C67 13(13) . 2_755
Cl7 C61 C62 Cl8 -69.3(3) . .
